data_1502730
loop_
_publ_author_name
'O\'smia\/lowski, Borys'
'Kolehmainen, Erkki'
'Dobosz, Robert'
'Gawinecki, Ryszard'
'Kauppinen, Reijo'
'Valkonen, Arto'
'Koivukorpi, Juha'
'Rissanen, Kari'

_publ_section_title
;
 Self-organization of 2-acylaminopyridines in the solid state and in
 solution.
;
_journal_issue 38
_journal_name_full 'The journal of physical chemistry. A'
_journal_page_first 10421
_journal_page_last 10426
_journal_paper_doi 10.1021/jp1063116
_journal_volume 114
_journal_year 2010
_chemical_formula_moiety 'C16 H20 N2 O'
_chemical_formula_sum 'C16 H20 N2 O'
_chemical_formula_weight 256.34
_chemical_name_systematic
;
 ?
;
_space_group_IT_number 56
_symmetry_cell_setting orthorhombic
_symmetry_space_group_name_Hall '-P 2ab 2ac'
_symmetry_space_group_name_H-M 'P c c n'
_atom_sites_solution_hydrogens geom
_atom_sites_solution_primary direct
_atom_sites_solution_secondary difmap
_audit_creation_method SHELXL-97
_cell_angle_alpha 90.00
_cell_angle_beta 90.00
_cell_angle_gamma 90.00
_cell_formula_units_Z 8
_cell_length_a 9.8846(2)
_cell_length_b 27.5538(6)
_cell_length_c 9.9296(2)
_cell_measurement_reflns_used 3758
_cell_measurement_temperature 123(2)
_cell_measurement_theta_max 28.283
_cell_measurement_theta_min 0.407
_cell_volume 2704.41(10)
_computing_cell_refinement 'DENZO-SMN (Otwinowski & Minor, 1997)'
_computing_data_collection 'Collect (Bruker, 2008)'
_computing_data_reduction DENZO-SMN
_computing_molecular_graphics 'ORTEP-3 (Farrugia, 1997); MERCURY (Macrae, <i>et al.</i>, 2008)'
_computing_publication_material SHELXL-97
_computing_structure_refinement 'SHELXL-97 (Sheldrick, 2008)'
_computing_structure_solution 'SIR-2004 (Burla, et al., 2005)'
_diffrn_ambient_temperature 123(2)
_diffrn_detector_area_resol_mean 9
_diffrn_measured_fraction_theta_full 0.999
_diffrn_measured_fraction_theta_max 0.999
_diffrn_measurement_device_type 'Bruker-Nonius Kappa CCD with APEXII detector'
_diffrn_measurement_method '\f and \w scans'
_diffrn_radiation_monochromator graphite
_diffrn_radiation_source 'fine-focus sealed tube'
_diffrn_radiation_type MoK\a
_diffrn_radiation_wavelength 0.71073
_diffrn_reflns_av_R_equivalents 0.0369
_diffrn_reflns_av_sigmaI/netI 0.0396
_diffrn_reflns_limit_h_max 12
_diffrn_reflns_limit_h_min -12
_diffrn_reflns_limit_k_max 35
_diffrn_reflns_limit_k_min -35
_diffrn_reflns_limit_l_max 12
_diffrn_reflns_limit_l_min -12
_diffrn_reflns_number 5784
_diffrn_reflns_theta_full 27.50
_diffrn_reflns_theta_max 27.50
_diffrn_reflns_theta_min 2.96
_exptl_absorpt_coefficient_mu 0.079
_exptl_absorpt_correction_type none
_exptl_crystal_colour colourless
_exptl_crystal_density_diffrn 1.259
_exptl_crystal_density_method 'not measured'
_exptl_crystal_description stick
_exptl_crystal_F_000 1104
_exptl_crystal_size_max 0.35
_exptl_crystal_size_mid 0.08
_exptl_crystal_size_min 0.07
_refine_diff_density_max 0.279
_refine_diff_density_min -0.249
_refine_diff_density_rms 0.048
_refine_ls_extinction_method none
_refine_ls_goodness_of_fit_ref 1.067
_refine_ls_hydrogen_treatment mixed
_refine_ls_matrix_type full
_refine_ls_number_parameters 175
_refine_ls_number_reflns 3100
_refine_ls_number_restraints 1
_refine_ls_restrained_S_all 1.067
_refine_ls_R_factor_all 0.0708
_refine_ls_R_factor_gt 0.0496
_refine_ls_shift/su_max 0.000
_refine_ls_shift/su_mean 0.000
_refine_ls_structure_factor_coef Fsqd
_refine_ls_weighting_details 'calc w=1/[\s^2^(Fo^2^)+(0.0311P)^2^+1.9736P] where P=(Fo^2^+2Fc^2^)/3'
_refine_ls_weighting_scheme calc
_refine_ls_wR_factor_gt 0.1006
_refine_ls_wR_factor_ref 0.1114
_reflns_number_gt 2378
_reflns_number_total 3100
_reflns_threshold_expression >2\s(I)
_cod_data_source_file jp1063116_si_010.cif
_cod_data_source_block pad
_cod_original_sg_symbol_H-M Pccn
_cod_database_code 1502730

loop_
_symmetry_equiv_pos_as_xyz
'x, y, z'
'-x+1/2, -y+1/2, z'
'x+1/2, -y, -z+1/2'
'-x, y+1/2, -z+1/2'
'-x, -y, -z'
'x-1/2, y-1/2, -z'
'-x-1/2, y, z-1/2'
'x, -y-1/2, z-1/2'

loop_
_atom_site_label
_atom_site_type_symbol
_atom_site_fract_x
_atom_site_fract_y
_atom_site_fract_z
_atom_site_U_iso_or_equiv
_atom_site_adp_type
_atom_site_occupancy
_atom_site_symmetry_multiplicity
_atom_site_calc_flag
_atom_site_refinement_flags
O8 O 0.20429(11) 0.10898(4) 0.60979(11) 0.0216(3) Uani 1 1 d .
N1 N 0.04192(13) 0.04429(5) 0.26686(14) 0.0203(3) Uani 1 1 d .
N7 N 0.18598(13) 0.09297(5) 0.38636(13) 0.0183(3) Uani 1 1 d D
H7 H 0.2229(17) 0.0964(6) 0.3048(15) 0.022 Uiso 1 1 d D
C2 C 0.06215(15) 0.06762(5) 0.38358(16) 0.0167(3) Uani 1 1 d .
C3 C -0.03115(16) 0.06765(6) 0.48843(17) 0.0207(3) Uani 1 1 d .
H3 H -0.0140 0.0848 0.5696 0.025 Uiso 1 1 calc R
C4 C -0.14987(17) 0.04182(6) 0.47045(18) 0.0246(4) Uani 1 1 d .
H4 H -0.2156 0.0410 0.5402 0.029 Uiso 1 1 calc R
C5 C -0.17311(17) 0.01726(6) 0.35149(19) 0.0262(4) Uani 1 1 d .
H5 H -0.2540 -0.0007 0.3376 0.031 Uiso 1 1 calc R
C6 C -0.07418(17) 0.01975(6) 0.25349(18) 0.0242(4) Uani 1 1 d .
H6 H -0.0895 0.0030 0.1713 0.029 Uiso 1 1 calc R
C8 C 0.24938(16) 0.11291(5) 0.49520(15) 0.0159(3) Uani 1 1 d .
C9 C 0.37828(15) 0.14142(5) 0.46430(15) 0.0153(3) Uani 1 1 d .
C10 C 0.43930(16) 0.16135(6) 0.59606(15) 0.0189(3) Uani 1 1 d .
H10A H 0.3721 0.1822 0.6420 0.023 Uiso 1 1 calc R
H10B H 0.4619 0.1341 0.6569 0.023 Uiso 1 1 calc R
C11 C 0.56715(16) 0.19082(6) 0.56594(17) 0.0216(4) Uani 1 1 d .
H11 H 0.6057 0.2034 0.6523 0.026 Uiso 1 1 calc R
C12 C 0.67177(16) 0.15825(6) 0.49665(17) 0.0241(4) Uani 1 1 d .
H12A H 0.6954 0.1307 0.5563 0.029 Uiso 1 1 calc R
H12B H 0.7552 0.1770 0.4782 0.029 Uiso 1 1 calc R
C13 C 0.61257(16) 0.13907(6) 0.36424(17) 0.0213(4) Uani 1 1 d .
H13 H 0.6810 0.1181 0.3183 0.026 Uiso 1 1 calc R
C14 C 0.48504(15) 0.10903(5) 0.39462(16) 0.0174(3) Uani 1 1 d .
H14A H 0.5086 0.0814 0.4540 0.021 Uiso 1 1 calc R
H14B H 0.4475 0.0958 0.3097 0.021 Uiso 1 1 calc R
C15 C 0.34371(16) 0.18486(5) 0.37173(16) 0.0180(3) Uani 1 1 d .
H15A H 0.3048 0.1728 0.2862 0.022 Uiso 1 1 calc R
H15B H 0.2755 0.2058 0.4161 0.022 Uiso 1 1 calc R
C16 C 0.47180(17) 0.21448(6) 0.34245(17) 0.0212(4) Uani 1 1 d .
H16 H 0.4487 0.2424 0.2822 0.025 Uiso 1 1 calc R
C17 C 0.53166(17) 0.23370(6) 0.47414(17) 0.0234(4) Uani 1 1 d .
H17A H 0.4653 0.2551 0.5196 0.028 Uiso 1 1 calc R
H17B H 0.6140 0.2529 0.4550 0.028 Uiso 1 1 calc R
C18 C 0.57578(17) 0.18174(6) 0.27236(17) 0.0232(4) Uani 1 1 d .
H18A H 0.5377 0.1694 0.1868 0.028 Uiso 1 1 calc R
H18B H 0.6581 0.2007 0.2511 0.028 Uiso 1 1 calc R

loop_
_atom_site_aniso_label
_atom_site_aniso_U_11
_atom_site_aniso_U_22
_atom_site_aniso_U_33
_atom_site_aniso_U_23
_atom_site_aniso_U_13
_atom_site_aniso_U_12
O8 0.0227(6) 0.0279(6) 0.0141(6) 0.0003(5) 0.0009(5) -0.0067(5)
N1 0.0208(7) 0.0188(7) 0.0213(7) -0.0024(6) -0.0045(6) -0.0002(6)
N7 0.0183(7) 0.0243(7) 0.0123(7) -0.0013(5) 0.0017(5) -0.0060(6)
C2 0.0160(7) 0.0141(7) 0.0201(8) 0.0015(6) -0.0027(6) -0.0007(6)
C3 0.0197(8) 0.0203(8) 0.0220(8) -0.0003(7) -0.0007(7) -0.0007(7)
C4 0.0186(8) 0.0239(8) 0.0312(10) 0.0031(7) 0.0017(7) -0.0001(7)
C5 0.0174(8) 0.0189(8) 0.0424(11) 0.0019(7) -0.0069(7) -0.0029(7)
C6 0.0252(9) 0.0173(8) 0.0299(9) -0.0045(7) -0.0108(7) 0.0002(7)
C8 0.0170(7) 0.0162(7) 0.0144(7) 0.0002(6) -0.0008(6) 0.0007(7)
C9 0.0160(7) 0.0156(7) 0.0144(7) -0.0009(6) 0.0007(6) -0.0018(6)
C10 0.0204(8) 0.0214(8) 0.0149(8) -0.0022(6) -0.0008(6) -0.0043(7)
C11 0.0200(8) 0.0227(8) 0.0220(8) -0.0026(7) -0.0023(6) -0.0052(7)
C12 0.0159(8) 0.0251(8) 0.0314(10) -0.0019(7) -0.0027(7) -0.0028(7)
C13 0.0162(8) 0.0215(8) 0.0261(9) -0.0024(7) 0.0035(7) 0.0007(7)
C14 0.0191(8) 0.0166(7) 0.0165(8) -0.0007(6) -0.0012(6) 0.0005(6)
C15 0.0192(8) 0.0171(8) 0.0178(8) 0.0005(6) 0.0002(6) 0.0002(6)
C16 0.0234(8) 0.0170(8) 0.0232(9) 0.0030(6) 0.0022(7) -0.0021(7)
C17 0.0223(8) 0.0179(8) 0.0299(9) -0.0029(7) 0.0024(7) -0.0053(7)
C18 0.0228(8) 0.0251(9) 0.0218(9) 0.0011(7) 0.0066(7) -0.0047(7)

loop_
_atom_type_symbol
_atom_type_description
_atom_type_scat_dispersion_real
_atom_type_scat_dispersion_imag
_atom_type_scat_source
C C 0.0033 0.0016 'International Tables Vol C Tables 4.2.6.8 and 6.1.1.4'
H H 0.0000 0.0000 'International Tables Vol C Tables 4.2.6.8 and 6.1.1.4'
N N 0.0061 0.0033 'International Tables Vol C Tables 4.2.6.8 and 6.1.1.4'
O O 0.0106 0.0060 'International Tables Vol C Tables 4.2.6.8 and 6.1.1.4'

loop_
_geom_angle_atom_site_label_1
_geom_angle_atom_site_label_2
_geom_angle_atom_site_label_3
_geom_angle
C6 N1 C2 117.12(14)
C8 N7 C2 127.86(13)
C8 N7 H7 119.1(12)
C2 N7 H7 113.0(11)
N1 C2 C3 123.28(14)
N1 C2 N7 112.59(13)
C3 C2 N7 124.11(14)
C4 C3 C2 117.73(15)
C4 C3 H3 121.1
C2 C3 H3 121.1
C5 C4 C3 120.23(16)
C5 C4 H4 119.9
C3 C4 H4 119.9
C4 C5 C6 117.43(15)
C4 C5 H5 121.3
C6 C5 H5 121.3
N1 C6 C5 124.21(16)
N1 C6 H6 117.9
C5 C6 H6 117.9
O8 C8 N7 122.15(14)
O8 C8 C9 122.32(13)
N7 C8 C9 115.52(13)
C8 C9 C10 109.81(12)
C8 C9 C14 111.25(12)
C10 C9 C14 108.57(12)
C8 C9 C15 109.44(12)
C10 C9 C15 108.36(12)
C14 C9 C15 109.36(12)
C11 C10 C9 110.24(13)
C11 C10 H10A 109.6
C9 C10 H10A 109.6
C11 C10 H10B 109.6
C9 C10 H10B 109.6
H10A C10 H10B 108.1
C10 C11 C12 109.51(13)
C10 C11 C17 109.63(13)
C12 C11 C17 109.80(14)
C10 C11 H11 109.3
C12 C11 H11 109.3
C17 C11 H11 109.3
C11 C12 C13 109.23(13)
C11 C12 H12A 109.8
C13 C12 H12A 109.8
C11 C12 H12B 109.8
C13 C12 H12B 109.8
H12A C12 H12B 108.3
C18 C13 C12 109.69(13)
C18 C13 C14 109.60(13)
C12 C13 C14 109.28(13)
C18 C13 H13 109.4
C12 C13 H13 109.4
C14 C13 H13 109.4
C13 C14 C9 109.67(12)
C13 C14 H14A 109.7
C9 C14 H14A 109.7
C13 C14 H14B 109.7
C9 C14 H14B 109.7
H14A C14 H14B 108.2
C16 C15 C9 109.99(13)
C16 C15 H15A 109.7
C9 C15 H15A 109.7
C16 C15 H15B 109.7
C9 C15 H15B 109.7
H15A C15 H15B 108.2
C17 C16 C15 109.96(13)
C17 C16 C18 109.40(14)
C15 C16 C18 109.04(13)
C17 C16 H16 109.5
C15 C16 H16 109.5
C18 C16 H16 109.5
C16 C17 C11 109.27(13)
C16 C17 H17A 109.8
C11 C17 H17A 109.8
C16 C17 H17B 109.8
C11 C17 H17B 109.8
H17A C17 H17B 108.3
C13 C18 C16 109.88(13)
C13 C18 H18A 109.7
C16 C18 H18A 109.7
C13 C18 H18B 109.7
C16 C18 H18B 109.7
H18A C18 H18B 108.2

loop_
_geom_bond_atom_site_label_1
_geom_bond_atom_site_label_2
_geom_bond_distance
O8 C8 1.2267(18)
N1 C6 1.339(2)
N1 C2 1.340(2)
N7 C8 1.3648(19)
N7 C2 1.4096(19)
N7 H7 0.893(14)
C2 C3 1.391(2)
C3 C4 1.384(2)
C3 H3 0.9500
C4 C5 1.381(2)
C4 H4 0.9500
C5 C6 1.381(2)
C5 H5 0.9500
C6 H6 0.9500
C8 C9 1.528(2)
C9 C10 1.542(2)
C9 C14 1.546(2)
C9 C15 1.547(2)
C10 C11 1.532(2)
C10 H10A 0.9900
C10 H10B 0.9900
C11 C12 1.532(2)
C11 C17 1.533(2)
C11 H11 1.0000
C12 C13 1.533(2)
C12 H12A 0.9900
C12 H12B 0.9900
C13 C18 1.532(2)
C13 C14 1.538(2)
C13 H13 1.0000
C14 H14A 0.9900
C14 H14B 0.9900
C15 C16 1.534(2)
C15 H15A 0.9900
C15 H15B 0.9900
C16 C17 1.530(2)
C16 C18 1.534(2)
C16 H16 1.0000
C17 H17A 0.9900
C17 H17B 0.9900
C18 H18A 0.9900
C18 H18B 0.9900

loop_
_geom_hbond_atom_site_label_D
_geom_hbond_atom_site_label_H
_geom_hbond_atom_site_label_A
_geom_hbond_distance_DH
_geom_hbond_distance_HA
_geom_hbond_distance_DA
_geom_hbond_angle_DHA
_geom_hbond_site_symmetry_A
N7 H7 O8 0.893(14) 2.095(14) 2.9854(17) 174.9(17) 7_655

loop_
_geom_torsion_atom_site_label_1
_geom_torsion_atom_site_label_2
_geom_torsion_atom_site_label_3
_geom_torsion_atom_site_label_4
_geom_torsion
C6 N1 C2 C3 -0.6(2)
C6 N1 C2 N7 -178.92(13)
C8 N7 C2 N1 -167.12(15)
C8 N7 C2 C3 14.5(2)
N1 C2 C3 C4 0.6(2)
N7 C2 C3 C4 178.74(14)
C2 C3 C4 C5 -0.2(2)
C3 C4 C5 C6 -0.1(2)
C2 N1 C6 C5 0.2(2)
C4 C5 C6 N1 0.1(2)
C2 N7 C8 O8 2.9(2)
C2 N7 C8 C9 -175.76(14)
O8 C8 C9 C10 1.9(2)
N7 C8 C9 C10 -179.50(13)
O8 C8 C9 C14 122.09(16)
N7 C8 C9 C14 -59.28(17)
O8 C8 C9 C15 -116.94(16)
N7 C8 C9 C15 61.68(17)
C8 C9 C10 C11 -178.92(12)
C14 C9 C10 C11 59.25(16)
C15 C9 C10 C11 -59.43(16)
C9 C10 C11 C12 -60.08(17)
C9 C10 C11 C17 60.45(17)
C10 C11 C12 C13 60.36(17)
C17 C11 C12 C13 -60.06(17)
C11 C12 C13 C18 59.35(17)
C11 C12 C13 C14 -60.82(17)
C18 C13 C14 C9 -59.40(16)
C12 C13 C14 C9 60.82(16)
C8 C9 C14 C13 179.56(13)
C10 C9 C14 C13 -59.50(16)
C15 C9 C14 C13 58.55(16)
C8 C9 C15 C16 178.74(12)
C10 C9 C15 C16 59.02(16)
C14 C9 C15 C16 -59.16(16)
C9 C15 C16 C17 -59.97(17)
C9 C15 C16 C18 59.96(17)
C15 C16 C17 C11 59.79(17)
C18 C16 C17 C11 -59.93(17)
C10 C11 C17 C16 -59.85(17)
C12 C11 C17 C16 60.50(17)
C12 C13 C18 C16 -59.42(17)
C14 C13 C18 C16 60.55(17)
C17 C16 C18 C13 59.66(17)
C15 C16 C18 C13 -60.62(17)

loop_
_cod_related_entry_id
_cod_related_entry_code
_cod_related_entry_database
1 3428496 ChemSpider
